data_7153030
loop_
_publ_author_name
'Asta, Chim\`ene'
'Schmidt, Dietmar'
'Conrad, J\"urgen'
'Frey, Wolfgang'
'Beifuss, Uwe'

_publ_section_title
;
 Combination of enzyme- and Lewis acid-catalyzed reactions: a new method
 for the synthesis of 6,7-dihydrobenzofuran-4(5H)-ones starting from
 2,5-dimethylfuran and 1,3-cyclohexanediones.
;
_journal_issue 34
_journal_name_full 'Organic &amp; biomolecular chemistry'
_journal_page_first 5692
_journal_page_last 5701
_journal_paper_doi 10.1039/c3ob40926k
_journal_volume 11
_journal_year 2013
_chemical_absolute_configuration syn
_chemical_formula_moiety 'C13 H16 O3'
_chemical_formula_sum 'C13 H16 O3'
_chemical_formula_weight 220.26
_chemical_name_systematic 'compound 5b'
_space_group_IT_number 19
_symmetry_cell_setting orthorhombic
_symmetry_space_group_name_Hall 'P 2ac 2ab'
_symmetry_space_group_name_H-M 'P 21 21 21'
_atom_sites_solution_hydrogens geom
_atom_sites_solution_primary direct
_atom_sites_solution_secondary difmap
_audit_creation_method SHELXL-97
_cell_angle_alpha 90.00
_cell_angle_beta 90.00
_cell_angle_gamma 90.00
_cell_formula_units_Z 4
_cell_length_a 5.1378(3)
_cell_length_b 6.7876(4)
_cell_length_c 32.2990(17)
_cell_measurement_reflns_used 2856
_cell_measurement_temperature 100(2)
_cell_measurement_theta_max 30.53
_cell_measurement_theta_min 2.52
_cell_volume 1126.37(11)
_computing_cell_refinement 'Bruker APEXII Software Suite, 2008'
_computing_data_collection 'Bruker APEXII Software Suite, 2008'
_computing_data_reduction 'Bruker APEXII Software Suite, 2008'
_computing_molecular_graphics 'SHELXTL-plus, XP (Sheldrick, 1991)'
_computing_structure_refinement 'SHELXL-97 (Sheldrick, 1997)'
_computing_structure_solution 'SHELXS-97 (Sheldrick, 1990)'
_diffrn_ambient_temperature 100(2)
_diffrn_measured_fraction_theta_full 0.985
_diffrn_measured_fraction_theta_max 0.985
_diffrn_measurement_device_type 'Bruker Kappa APEXII Duo'
_diffrn_measurement_method 'Omega + Phi Scans'
_diffrn_radiation_monochromator Triumph
_diffrn_radiation_source 'fine-focus sealed tube'
_diffrn_radiation_type MoK\a
_diffrn_radiation_wavelength 0.71073
_diffrn_reflns_av_R_equivalents 0.0346
_diffrn_reflns_av_sigmaI/netI 0.0527
_diffrn_reflns_limit_h_max 7
_diffrn_reflns_limit_h_min -7
_diffrn_reflns_limit_k_max 8
_diffrn_reflns_limit_k_min -9
_diffrn_reflns_limit_l_max 46
_diffrn_reflns_limit_l_min -40
_diffrn_reflns_number 10745
_diffrn_reflns_theta_full 30.53
_diffrn_reflns_theta_max 30.53
_diffrn_reflns_theta_min 2.52
_diffrn_standards_decay_% 0
_diffrn_standards_interval_count 0
_diffrn_standards_number 0
_exptl_absorpt_coefficient_mu 0.091
_exptl_absorpt_correction_T_max 0.7461
_exptl_absorpt_correction_T_min 0.6970
_exptl_absorpt_correction_type multi-scan
_exptl_absorpt_process_details 'Blessing, 1995'
_exptl_crystal_colour colourless
_exptl_crystal_density_diffrn 1.299
_exptl_crystal_density_method 'not measured'
_exptl_crystal_description block
_exptl_crystal_F_000 472
_exptl_crystal_size_max 0.35
_exptl_crystal_size_mid 0.24
_exptl_crystal_size_min 0.17
_refine_diff_density_max 0.272
_refine_diff_density_min -0.264
_refine_diff_density_rms 0.054
_refine_ls_abs_structure_details 'Flack H D (1983), Acta Cryst. A39, 876-881'
_refine_ls_abs_structure_Flack 0.3(12)
_refine_ls_extinction_method none
_refine_ls_goodness_of_fit_ref 1.088
_refine_ls_hydrogen_treatment constr
_refine_ls_matrix_type full
_refine_ls_number_parameters 165
_refine_ls_number_reflns 3336
_refine_ls_number_restraints 0
_refine_ls_restrained_S_all 1.088
_refine_ls_R_factor_all 0.0651
_refine_ls_R_factor_gt 0.0521
_refine_ls_shift/su_max 0.000
_refine_ls_shift/su_mean 0.000
_refine_ls_structure_factor_coef Fsqd
_refine_ls_weighting_details 'calc w=1/[\s^2^(Fo^2^)+(0.0473P)^2^+0.2383P] where P=(Fo^2^+2Fc^2^)/3'
_refine_ls_weighting_scheme calc
_refine_ls_wR_factor_gt 0.1061
_refine_ls_wR_factor_ref 0.1102
_reflns_number_gt 2856
_reflns_number_total 3336
_reflns_threshold_expression >2sigma(I)
_cod_data_source_file c3ob40926k.txt
_cod_data_source_block bei02
_cod_database_code 7153030

loop_
_symmetry_equiv_pos_as_xyz
'x, y, z'
'-x+1/2, -y, z+1/2'
'-x, y+1/2, -z+1/2'
'x+1/2, -y+1/2, -z'

loop_
_atom_site_label
_atom_site_type_symbol
_atom_site_fract_x
_atom_site_fract_y
_atom_site_fract_z
_atom_site_U_iso_or_equiv
_atom_site_adp_type
_atom_site_occupancy
_atom_site_symmetry_multiplicity
_atom_site_calc_flag
_atom_site_refinement_flags
_atom_site_disorder_assembly
_atom_site_disorder_group
O1 O 0.2774(2) 0.10745(17) 0.09636(3) 0.0137(2) Uani 1 1 d . . .
C1 C 0.1165(3) -0.0529(2) 0.08695(5) 0.0136(3) Uani 1 1 d . . .
O2 O 0.4111(3) -0.38132(19) 0.19221(4) 0.0224(3) Uani 1 1 d . A .
C2 C 0.1525(3) -0.2009(3) 0.11393(5) 0.0132(3) Uani 1 1 d . . .
O3 O 0.3098(2) -0.07661(19) 0.00583(4) 0.0196(3) Uani 1 1 d . . .
C3 C 0.3472(3) -0.1304(3) 0.14289(5) 0.0119(3) Uani 1 1 d . A .
C4 C 0.4629(3) -0.2156(3) 0.18003(5) 0.0162(3) Uani 1 1 d . . .
C5 C 0.6767(6) -0.0905(7) 0.20030(13) 0.0174(7) Uani 0.75 1 d P A 1
H5A H 0.6832 -0.1225 0.2302 0.021 Uiso 0.75 1 calc PR A 1
H5B H 0.8465 -0.1280 0.1881 0.021 Uiso 0.75 1 calc PR A 1
C6 C 0.6417(5) 0.1324(4) 0.19556(7) 0.0142(4) Uani 0.75 1 d P A 1
H6 H 0.4834 0.1718 0.2115 0.017 Uiso 0.75 1 calc PR A 1
C5A C 0.592(2) -0.069(2) 0.2075(4) 0.020(2) Uani 0.25 1 d P A 2
H5A1 H 0.7093 -0.1389 0.2269 0.023 Uiso 0.25 1 calc PR A 2
H5A2 H 0.4582 0.0000 0.2241 0.023 Uiso 0.25 1 calc PR A 2
C6A C 0.7514(13) 0.0843(11) 0.1826(2) 0.0173(15) Uani 0.25 1 d P A 2
H6A H 0.8977 0.0136 0.1685 0.021 Uiso 0.25 1 calc PR A 2
C7 C 0.6002(3) 0.1922(3) 0.15027(5) 0.0162(3) Uani 1 1 d . . .
H7A H 0.5318 0.3284 0.1489 0.019 Uiso 1 1 calc R A 1
H7B H 0.7682 0.1883 0.1353 0.019 Uiso 1 1 calc R A 1
C8 C 0.4137(3) 0.0550(2) 0.13064(5) 0.0124(3) Uani 1 1 d . A .
C9 C 0.0159(3) -0.3947(3) 0.11516(6) 0.0186(4) Uani 1 1 d . . .
H9A H -0.1124 -0.4006 0.0927 0.028 Uiso 1 1 calc R . .
H9B H -0.0725 -0.4097 0.1419 0.028 Uiso 1 1 calc R . .
H9C H 0.1430 -0.5011 0.1117 0.028 Uiso 1 1 calc R . .
C10 C 0.8735(4) 0.2396(3) 0.21392(6) 0.0236(4) Uani 1 1 d . . .
H10A H 0.8377 0.3815 0.2176 0.035 Uiso 1 1 d . . .
H10B H 1.0414 0.2542 0.1972 0.035 Uiso 1 1 d . . .
H10C H 0.9057 0.1954 0.2389 0.035 Uiso 1 1 d . . .
C11 C -0.0542(3) -0.0204(3) 0.05050(5) 0.0152(3) Uani 1 1 d . . .
H11A H -0.1402 0.1093 0.0535 0.018 Uiso 1 1 calc R . .
H11B H -0.1922 -0.1223 0.0505 0.018 Uiso 1 1 calc R . .
C12 C 0.0840(3) -0.0263(2) 0.00904(5) 0.0135(3) Uani 1 1 d . . .
C13 C -0.0750(3) 0.0373(3) -0.02742(5) 0.0192(4) Uani 1 1 d . . .
H13A H -0.0732 0.1813 -0.0294 0.029 Uiso 1 1 calc R . .
H13B H -0.2545 -0.0087 -0.0240 0.029 Uiso 1 1 calc R . .
H13C H -0.0012 -0.0193 -0.0528 0.029 Uiso 1 1 calc R . .

loop_
_atom_site_aniso_label
_atom_site_aniso_U_11
_atom_site_aniso_U_22
_atom_site_aniso_U_33
_atom_site_aniso_U_23
_atom_site_aniso_U_13
_atom_site_aniso_U_12
O1 0.0181(5) 0.0102(6) 0.0130(5) 0.0006(5) -0.0025(4) -0.0022(5)
C1 0.0144(7) 0.0131(8) 0.0133(7) -0.0029(6) 0.0003(6) -0.0018(6)
O2 0.0342(7) 0.0136(6) 0.0194(6) 0.0049(5) -0.0014(5) 0.0008(6)
C2 0.0144(7) 0.0125(8) 0.0128(7) -0.0030(6) 0.0013(6) 0.0000(6)
O3 0.0164(5) 0.0232(7) 0.0192(6) -0.0015(5) 0.0001(5) 0.0034(5)
C3 0.0140(7) 0.0106(7) 0.0111(7) -0.0013(6) 0.0010(5) 0.0003(6)
C4 0.0208(8) 0.0137(9) 0.0143(8) -0.0002(6) 0.0019(6) 0.0023(7)
C5 0.0178(17) 0.0217(16) 0.0127(17) 0.0012(13) -0.0017(13) 0.0006(16)
C6 0.0122(10) 0.0167(12) 0.0136(10) -0.0031(9) -0.0008(9) 0.0003(9)
C5A 0.021(5) 0.025(6) 0.012(5) 0.004(4) 0.000(4) -0.005(5)
C6A 0.008(3) 0.023(4) 0.021(4) -0.010(3) 0.001(3) 0.005(3)
C7 0.0191(8) 0.0113(8) 0.0183(8) -0.0017(7) -0.0034(7) -0.0031(6)
C8 0.0152(7) 0.0117(8) 0.0102(7) -0.0007(6) -0.0005(6) 0.0014(6)
C9 0.0215(8) 0.0149(9) 0.0194(8) -0.0012(7) 0.0007(7) -0.0052(7)
C10 0.0224(8) 0.0273(10) 0.0211(9) 0.0008(8) -0.0089(8) -0.0098(8)
C11 0.0131(7) 0.0178(9) 0.0147(8) -0.0020(7) -0.0014(6) 0.0023(6)
C12 0.0166(7) 0.0085(7) 0.0153(7) -0.0007(6) -0.0004(6) -0.0006(6)
C13 0.0188(8) 0.0231(9) 0.0158(8) 0.0049(7) -0.0018(6) 0.0034(7)

loop_
_atom_type_symbol
_atom_type_description
_atom_type_scat_dispersion_real
_atom_type_scat_dispersion_imag
_atom_type_scat_source
C C 0.0033 0.0016 'International Tables Vol C Tables 4.2.6.8 and 6.1.1.4'
H H 0.0000 0.0000 'International Tables Vol C Tables 4.2.6.8 and 6.1.1.4'
O O 0.0106 0.0060 'International Tables Vol C Tables 4.2.6.8 and 6.1.1.4'

loop_
_geom_angle_atom_site_label_1
_geom_angle_atom_site_label_2
_geom_angle_atom_site_label_3
_geom_angle
C8 O1 C1 106.13(12)
C2 C1 O1 111.07(13)
C2 C1 C11 134.99(15)
O1 C1 C11 113.93(14)
C1 C2 C3 105.45(14)
C1 C2 C9 127.76(15)
C3 C2 C9 126.76(15)
C8 C3 C2 106.89(14)
C8 C3 C4 120.19(15)
C2 C3 C4 132.88(16)
O2 C4 C3 122.79(16)
O2 C4 C5A 121.4(5)
C3 C4 C5A 114.0(6)
O2 C4 C5 121.9(2)
C3 C4 C5 115.0(2)
C5A C4 C5 19.5(3)
C6 C5 C4 114.8(3)
C6 C5 H5A 108.6
C4 C5 H5A 108.6
C6 C5 H5B 108.6
C4 C5 H5B 108.6
H5A C5 H5B 107.5
C10 C6 C5 110.1(2)
C10 C6 C7 110.81(18)
C5 C6 C7 111.9(2)
C10 C6 H6 108.0
C5 C6 H6 108.0
C7 C6 H6 108.0
C4 C5A C6A 112.0(8)
C4 C5A H5A1 109.2
C6A C5A H5A1 109.2
C4 C5A H5A2 109.2
C6A C5A H5A2 109.2
H5A1 C5A H5A2 107.9
C7 C6A C5A 114.7(6)
C7 C6A C10 109.0(5)
C5A C6A C10 108.8(7)
C7 C6A H6A 108.1
C5A C6A H6A 108.1
C10 C6A H6A 108.1
C8 C7 C6A 109.1(3)
C8 C7 C6 109.41(15)
C6A C7 C6 29.6(3)
C8 C7 H7A 109.8
C6A C7 H7A 132.4
C6 C7 H7A 109.8
C8 C7 H7B 109.8
C6A C7 H7B 82.8
C6 C7 H7B 109.8
H7A C7 H7B 108.2
O1 C8 C3 110.46(14)
O1 C8 C7 121.26(14)
C3 C8 C7 128.28(15)
C2 C9 H9A 109.5
C2 C9 H9B 109.5
H9A C9 H9B 109.5
C2 C9 H9C 109.5
H9A C9 H9C 109.5
H9B C9 H9C 109.5
C6 C10 C6A 28.7(2)
C6 C10 H10A 111.6
C6A C10 H10A 130.5
C6 C10 H10B 120.2
C6A C10 H10B 93.5
H10A C10 H10B 97.3
C6 C10 H10C 110.1
C6A C10 H10C 115.7
H10A C10 H10C 105.0
H10B C10 H10C 111.1
C1 C11 C12 114.81(13)
C1 C11 H11A 108.6
C12 C11 H11A 108.6
C1 C11 H11B 108.6
C12 C11 H11B 108.6
H11A C11 H11B 107.5
O3 C12 C13 122.37(15)
O3 C12 C11 122.04(15)
C13 C12 C11 115.58(13)
C12 C13 H13A 109.5
C12 C13 H13B 109.5
H13A C13 H13B 109.5
C12 C13 H13C 109.5
H13A C13 H13C 109.5
H13B C13 H13C 109.5

loop_
_geom_bond_atom_site_label_1
_geom_bond_atom_site_label_2
_geom_bond_distance
O1 C8 1.3576(19)
O1 C1 1.4000(19)
C1 C2 1.343(2)
C1 C11 1.484(2)
O2 C4 1.221(2)
C2 C3 1.451(2)
C2 C9 1.491(2)
O3 C12 1.2138(19)
C3 C8 1.363(2)
C3 C4 1.459(2)
C4 C5A 1.489(14)
C4 C5 1.535(5)
C5 C6 1.531(5)
C5 H5A 0.9900
C5 H5B 0.9900
C6 C10 1.517(3)
C6 C7 1.533(3)
C6 H6 1.0000
C5A C6A 1.551(15)
C5A H5A1 0.9900
C5A H5A2 0.9900
C6A C7 1.493(7)
C6A C10 1.591(7)
C6A H6A 1.0000
C7 C8 1.479(2)
C7 H7A 0.9900
C7 H7B 0.9900
C9 H9A 0.9800
C9 H9B 0.9800
C9 H9C 0.9800
C10 H10A 0.9877
C10 H10B 1.0225
C10 H10C 0.8765
C11 C12 1.516(2)
C11 H11A 0.9900
C11 H11B 0.9900
C12 C13 1.497(2)
C13 H13A 0.9800
C13 H13B 0.9800
C13 H13C 0.9800

loop_
_geom_torsion_atom_site_label_1
_geom_torsion_atom_site_label_2
_geom_torsion_atom_site_label_3
_geom_torsion_atom_site_label_4
_geom_torsion
C8 O1 C1 C2 -0.68(17)
C8 O1 C1 C11 178.55(13)
O1 C1 C2 C3 0.66(18)
C11 C1 C2 C3 -178.33(17)
O1 C1 C2 C9 178.69(15)
C11 C1 C2 C9 -0.3(3)
C1 C2 C3 C8 -0.41(18)
C9 C2 C3 C8 -178.46(15)
C1 C2 C3 C4 177.14(17)
C9 C2 C3 C4 -0.9(3)
C8 C3 C4 O2 -179.57(16)
C2 C3 C4 O2 3.1(3)
C8 C3 C4 C5A 15.7(5)
C2 C3 C4 C5A -161.6(4)
C8 C3 C4 C5 -5.7(2)
C2 C3 C4 C5 177.0(2)
O2 C4 C5 C6 -154.4(2)
C3 C4 C5 C6 31.7(3)
C5A C4 C5 C6 -59.9(19)
C4 C5 C6 C10 -175.8(2)
C4 C5 C6 C7 -52.1(3)
O2 C4 C5A C6A 153.2(6)
C3 C4 C5A C6A -41.9(8)
C5 C4 C5A C6A 55.5(16)
C4 C5A C6A C7 55.5(10)
C4 C5A C6A C10 177.8(6)
C5A C6A C7 C8 -37.7(8)
C10 C6A C7 C8 -159.9(3)
C5A C6A C7 C6 58.1(7)
C10 C6A C7 C6 -64.1(5)
C10 C6 C7 C8 167.47(17)
C5 C6 C7 C8 44.2(2)
C10 C6 C7 C6A 72.7(6)
C5 C6 C7 C6A -50.6(6)
C1 O1 C8 C3 0.39(17)
C1 O1 C8 C7 -178.39(14)
C2 C3 C8 O1 0.00(18)
C4 C3 C8 O1 -177.92(14)
C2 C3 C8 C7 178.68(15)
C4 C3 C8 C7 0.8(3)
C6A C7 C8 O1 -170.7(3)
C6 C7 C8 O1 157.87(16)
C6A C7 C8 C3 10.8(4)
C6 C7 C8 C3 -20.7(3)
C5 C6 C10 C6A 57.3(6)
C7 C6 C10 C6A -67.0(6)
C7 C6A C10 C6 69.2(5)
C5A C6A C10 C6 -56.5(7)
C2 C1 C11 C12 -107.4(2)
O1 C1 C11 C12 73.58(18)
C1 C11 C12 O3 8.3(2)
C1 C11 C12 C13 -170.73(15)
